data_1520727
loop_
_publ_author_name
'Zhu, Chuan-Le'
'Yang, Li-Jun'
'Li, Shen'
'Zheng, Yan'
'Ma, Jun-An'

_publ_section_title
;
 Brine-Stabilized 2,2,2-Trifluorodiazoethane and Its Application in the
 Synthesis of CF3-Substituted Cyclopropane \a-Amino Acids.
;
_journal_issue 14
_journal_name_full 'Organic letters'
_journal_page_first 3442
_journal_page_last 3445
_journal_paper_doi 10.1021/acs.orglett.5b01450
_journal_volume 17
_journal_year 2015
_chemical_formula_sum 'C28 H23 F3 N2 O3'
_chemical_formula_weight 492.48
_chemical_name_systematic
; 
 ? 
;
_space_group_IT_number 2
_symmetry_cell_setting triclinic
_symmetry_space_group_name_Hall '-P 1'
_symmetry_space_group_name_H-M 'P -1'
_atom_sites_solution_hydrogens geom
_atom_sites_solution_primary direct
_atom_sites_solution_secondary difmap
_audit_creation_method SHELXL-97
_cell_angle_alpha 87.00(3)
_cell_angle_beta 76.43(3)
_cell_angle_gamma 65.66(2)
_cell_formula_units_Z 2
_cell_length_a 8.882(6)
_cell_length_b 10.743(9)
_cell_length_c 14.629(13)
_cell_measurement_reflns_used 1937
_cell_measurement_temperature 294(2)
_cell_measurement_theta_max 27.5
_cell_measurement_theta_min 3.2
_cell_volume 1234.8(17)
_computing_cell_refinement CRYSTALCLEAR
_computing_data_collection CRYSTALCLEAR
_computing_data_reduction CRYSTALCLEAR
_computing_molecular_graphics 'Bruker SHELXTL'
_computing_publication_material 'Bruker SHELXTL'
_computing_structure_refinement 'SHELXL-97 (Sheldrick, 1997)'
_computing_structure_solution 'SHELXS-97 (Sheldrick, 1990)'
_diffrn_ambient_temperature 294(2)
_diffrn_detector_area_resol_mean 13.6612
_diffrn_measured_fraction_theta_full 0.995
_diffrn_measured_fraction_theta_max 0.995
_diffrn_measurement_device_type 'Rigaku Mercury375R'
_diffrn_measurement_method 'profile data from \w-scans'
_diffrn_radiation_monochromator graphite
_diffrn_radiation_source 'fine-focus sealed tube'
_diffrn_radiation_type MoK\a
_diffrn_radiation_wavelength 0.71073
_diffrn_reflns_av_R_equivalents 0.0620
_diffrn_reflns_av_sigmaI/netI 0.0616
_diffrn_reflns_limit_h_max 10
_diffrn_reflns_limit_h_min -10
_diffrn_reflns_limit_k_max 12
_diffrn_reflns_limit_k_min -12
_diffrn_reflns_limit_l_max 17
_diffrn_reflns_limit_l_min -17
_diffrn_reflns_number 10589
_diffrn_reflns_theta_full 25.03
_diffrn_reflns_theta_max 25.03
_diffrn_reflns_theta_min 3.18
_exptl_absorpt_coefficient_mu 0.102
_exptl_absorpt_correction_T_max 0.9949
_exptl_absorpt_correction_T_min 0.9741
_exptl_absorpt_correction_type multi-scan
_exptl_crystal_colour COLORLESS
_exptl_crystal_density_diffrn 1.325
_exptl_crystal_density_method 'not measured'
_exptl_crystal_description BLOCK
_exptl_crystal_F_000 512
_exptl_crystal_size_max 0.26
_exptl_crystal_size_mid 0.09
_exptl_crystal_size_min 0.05
_refine_diff_density_max 0.241
_refine_diff_density_min -0.209
_refine_diff_density_rms 0.045
_refine_ls_extinction_method none
_refine_ls_goodness_of_fit_ref 1.050
_refine_ls_hydrogen_treatment constr
_refine_ls_matrix_type full
_refine_ls_number_parameters 326
_refine_ls_number_reflns 4344
_refine_ls_number_restraints 0
_refine_ls_restrained_S_all 1.050
_refine_ls_R_factor_all 0.1119
_refine_ls_R_factor_gt 0.0622
_refine_ls_shift/su_max 0.000
_refine_ls_shift/su_mean 0.000
_refine_ls_structure_factor_coef Fsqd
_refine_ls_weighting_details 'calc w=1/[\s^2^(Fo^2^)+(0.0960P)^2^+0.0139P] where P=(Fo^2^+2Fc^2^)/3'
_refine_ls_weighting_scheme calc
_refine_ls_wR_factor_gt 0.1536
_refine_ls_wR_factor_ref 0.1916
_reflns_number_gt 2480
_reflns_number_total 4344
_reflns_threshold_expression >2sigma(I)
_cod_data_source_file ol5b01450_si_003.cif
_cod_data_source_block 131113a
_cod_depositor_comments
;
The following automatic conversions were performed:

'_symmetry_cell_setting' value 'TRICLINIC' changed to 'triclinic'
according to
/usr/data/users/saulius/crontab/automatic-downloads/rss-feeds/ACS/lib/dictionaries/cif_core.dic
dictionary named 'cif_core.dic' version 2.4.2 from 2011-04-26.

'_exptl_absorpt_correction_type' value 'MULTI-SCAN' changed to
'multi-scan' according to
/usr/data/users/saulius/crontab/automatic-downloads/rss-feeds/ACS/lib/dictionaries/cif_core.dic
dictionary named 'cif_core.dic' version 2.4.2 from 2011-04-26.

'_refine_ls_hydrogen_treatment' value 'CONSTR' changed to 'constr'
according to
/usr/data/users/saulius/crontab/automatic-downloads/rss-feeds/ACS/lib/dictionaries/cif_core.dic
dictionary named 'cif_core.dic' version 2.4.2 from 2011-04-26.

Automatic conversion script
Id: cif_fix_values 3271 2015-04-21 07:52:19Z andrius 

 Adding full bibliography for 1520726--1520727.cif.
;
_cod_original_cell_volume 1234.9(17)
_cod_original_sg_symbol_H-M P-1
_cod_database_code 1520727

loop_
_symmetry_equiv_pos_as_xyz
'x, y, z'
'-x, -y, -z'

loop_
_atom_site_label
_atom_site_type_symbol
_atom_site_fract_x
_atom_site_fract_y
_atom_site_fract_z
_atom_site_U_iso_or_equiv
_atom_site_adp_type
_atom_site_occupancy
_atom_site_symmetry_multiplicity
_atom_site_calc_flag
_atom_site_refinement_flags
C1 C 0.1571(4) 0.5541(3) 1.0281(2) 0.0565(8) Uani 1 1 d .
H1 H 0.2027 0.4940 1.0724 0.068 Uiso 1 1 calc R
C2 C 0.0254(5) 0.6808(4) 1.0581(3) 0.0726(10) Uani 1 1 d .
H2 H -0.0153 0.7055 1.1221 0.087 Uiso 1 1 calc R
C3 C -0.0449(5) 0.7697(4) 0.9939(3) 0.0801(11) Uani 1 1 d .
H3 H -0.1339 0.8544 1.0141 0.096 Uiso 1 1 calc R
C4 C 0.0168(6) 0.7329(4) 0.8995(3) 0.0894(13) Uani 1 1 d .
H4 H -0.0304 0.7928 0.8555 0.107 Uiso 1 1 calc R
C5 C 0.1492(5) 0.6069(4) 0.8698(3) 0.0765(11) Uani 1 1 d .
H5 H 0.1904 0.5829 0.8057 0.092 Uiso 1 1 calc R
C6 C 0.2212(4) 0.5161(3) 0.9339(2) 0.0490(7) Uani 1 1 d .
C7 C 0.3594(4) 0.3791(3) 0.9017(2) 0.0488(7) Uani 1 1 d .
H7 H 0.3214 0.3135 0.8817 0.059 Uiso 1 1 calc R
C8 C 0.5055(4) 0.3171(3) 0.9474(2) 0.0499(8) Uani 1 1 d .
H8 H 0.5057 0.3788 0.9944 0.060 Uiso 1 1 calc R
C9 C 0.5373(4) 0.3624(3) 0.84741(19) 0.0444(7) Uani 1 1 d .
C10 C 0.6249(4) 0.2679(3) 0.7623(2) 0.0467(7) Uani 1 1 d .
C11 C 0.6905(3) 0.4518(3) 0.7522(2) 0.0421(7) Uani 1 1 d .
C12 C 0.7768(4) 0.5413(3) 0.71375(19) 0.0433(7) Uani 1 1 d .
C13 C 0.6853(4) 0.6831(3) 0.7276(2) 0.0534(8) Uani 1 1 d .
H13 H 0.5698 0.7200 0.7563 0.064 Uiso 1 1 calc R
C14 C 0.7684(5) 0.7690(4) 0.6981(3) 0.0678(10) Uani 1 1 d .
H14 H 0.7077 0.8633 0.7069 0.081 Uiso 1 1 calc R
C15 C 0.9391(5) 0.7152(4) 0.6562(3) 0.0692(10) Uani 1 1 d .
H15 H 0.9931 0.7732 0.6363 0.083 Uiso 1 1 calc R
C16 C 1.0302(4) 0.5759(4) 0.6435(2) 0.0649(10) Uani 1 1 d .
H16 H 1.1458 0.5399 0.6154 0.078 Uiso 1 1 calc R
C17 C 0.9501(4) 0.4889(3) 0.6724(2) 0.0548(8) Uani 1 1 d .
H17 H 1.0127 0.3947 0.6641 0.066 Uiso 1 1 calc R
C18 C 0.7956(4) 0.2856(3) 0.6064(2) 0.0463(7) Uani 1 1 d .
H18 H 0.8531 0.3441 0.5788 0.056 Uiso 1 1 calc R
C19 C 0.6478(4) 0.3150(3) 0.5588(2) 0.0502(8) Uani 1 1 d .
C20 C 0.5796(5) 0.2680(4) 0.4210(3) 0.0832(12) Uani 1 1 d .
H20A H 0.5526 0.3545 0.3923 0.125 Uiso 1 1 calc R
H20B H 0.4785 0.2667 0.4620 0.125 Uiso 1 1 calc R
H20C H 0.6249 0.1960 0.3730 0.125 Uiso 1 1 calc R
C21 C 0.9281(4) 0.1362(3) 0.5889(2) 0.0548(8) Uani 1 1 d .
H21A H 0.8705 0.0761 0.6073 0.066 Uiso 1 1 calc R
H21B H 0.9799 0.1190 0.5220 0.066 Uiso 1 1 calc R
C22 C 1.0672(4) 0.1011(3) 0.6420(2) 0.0536(8) Uani 1 1 d .
C23 C 1.0529(4) 0.0432(3) 0.7280(2) 0.0610(9) Uani 1 1 d .
H23 H 0.9598 0.0225 0.7525 0.073 Uiso 1 1 calc R
C24 C 1.1770(5) 0.0154(4) 0.7785(3) 0.0751(11) Uani 1 1 d .
H24 H 1.1670 -0.0251 0.8360 0.090 Uiso 1 1 calc R
C25 C 1.3132(5) 0.0470(4) 0.7446(3) 0.0798(12) Uani 1 1 d .
H25 H 1.3939 0.0304 0.7795 0.096 Uiso 1 1 calc R
C26 C 1.3299(5) 0.1028(4) 0.6593(4) 0.0815(12) Uani 1 1 d .
H26 H 1.4224 0.1245 0.6358 0.098 Uiso 1 1 calc R
C27 C 1.2095(4) 0.1275(4) 0.6071(3) 0.0711(10) Uani 1 1 d .
H27 H 1.2246 0.1624 0.5478 0.085 Uiso 1 1 calc R
C28 C 0.5764(5) 0.1704(4) 0.9707(3) 0.0683(10) Uani 1 1 d .
F1 F 0.5273(4) 0.0917(2) 0.92932(16) 0.0969(8) Uani 1 1 d .
F2 F 0.5309(4) 0.1569(2) 1.06180(16) 0.1158(10) Uani 1 1 d .
F3 F 0.7466(3) 0.1121(3) 0.9459(2) 0.1258(11) Uani 1 1 d .
N1 N 0.5833(3) 0.4765(2) 0.83275(16) 0.0436(6) Uani 1 1 d .
N2 N 0.7251(3) 0.3266(2) 0.70578(16) 0.0444(6) Uani 1 1 d .
O1 O 0.6123(3) 0.1651(2) 0.74065(15) 0.0587(6) Uani 1 1 d .
O2 O 0.5026(3) 0.3894(3) 0.59150(17) 0.0719(7) Uani 1 1 d .
O3 O 0.7049(3) 0.2477(2) 0.47530(16) 0.0672(7) Uani 1 1 d .

loop_
_atom_site_aniso_label
_atom_site_aniso_U_11
_atom_site_aniso_U_22
_atom_site_aniso_U_33
_atom_site_aniso_U_23
_atom_site_aniso_U_13
_atom_site_aniso_U_12
C1 0.0502(18) 0.067(2) 0.0523(19) -0.0017(16) -0.0117(16) -0.0235(16)
C2 0.064(2) 0.078(3) 0.068(2) -0.015(2) -0.007(2) -0.023(2)
C3 0.071(3) 0.063(3) 0.099(3) -0.003(2) -0.017(3) -0.020(2)
C4 0.089(3) 0.076(3) 0.093(3) 0.025(2) -0.031(3) -0.020(2)
C5 0.078(3) 0.075(3) 0.063(2) 0.0119(19) -0.013(2) -0.022(2)
C6 0.0452(17) 0.0514(18) 0.0529(18) 0.0018(14) -0.0093(15) -0.0235(14)
C7 0.0549(18) 0.0585(19) 0.0431(17) 0.0001(14) -0.0076(15) -0.0350(16)
C8 0.064(2) 0.0466(18) 0.0453(17) 0.0011(13) -0.0098(16) -0.0303(15)
C9 0.0453(16) 0.0513(18) 0.0412(16) -0.0018(13) -0.0071(14) -0.0258(14)
C10 0.0502(17) 0.0464(17) 0.0484(17) -0.0020(13) -0.0107(14) -0.0247(14)
C11 0.0425(16) 0.0445(17) 0.0440(17) -0.0006(13) -0.0124(14) -0.0210(13)
C12 0.0491(17) 0.0459(17) 0.0411(16) 0.0011(12) -0.0112(14) -0.0250(14)
C13 0.0542(18) 0.054(2) 0.0554(19) 0.0043(14) -0.0112(16) -0.0268(15)
C14 0.078(3) 0.050(2) 0.080(3) 0.0126(17) -0.015(2) -0.0334(18)
C15 0.080(3) 0.076(3) 0.069(2) 0.0125(19) -0.010(2) -0.054(2)
C16 0.056(2) 0.080(3) 0.064(2) -0.0038(18) -0.0016(18) -0.0395(19)
C17 0.0490(18) 0.054(2) 0.061(2) -0.0027(15) -0.0075(16) -0.0227(15)
C18 0.0476(17) 0.0489(18) 0.0429(16) -0.0052(13) -0.0047(14) -0.0227(14)
C19 0.055(2) 0.055(2) 0.0464(18) 0.0019(14) -0.0117(16) -0.0278(16)
C20 0.091(3) 0.087(3) 0.079(3) -0.008(2) -0.049(2) -0.028(2)
C21 0.0542(19) 0.0523(19) 0.0559(19) -0.0112(15) -0.0094(16) -0.0201(15)
C22 0.0474(18) 0.0495(19) 0.060(2) -0.0084(15) -0.0117(16) -0.0157(14)
C23 0.056(2) 0.060(2) 0.064(2) -0.0023(17) -0.0155(18) -0.0192(16)
C24 0.078(3) 0.073(3) 0.067(2) -0.0031(19) -0.026(2) -0.018(2)
C25 0.071(3) 0.069(3) 0.102(3) -0.010(2) -0.039(3) -0.019(2)
C26 0.054(2) 0.077(3) 0.121(4) -0.001(2) -0.027(3) -0.029(2)
C27 0.058(2) 0.071(2) 0.084(3) 0.0069(19) -0.015(2) -0.0268(18)
C28 0.084(3) 0.060(2) 0.068(2) 0.0116(18) -0.021(2) -0.036(2)
F1 0.164(2) 0.0617(14) 0.0881(16) 0.0152(11) -0.0383(16) -0.0661(15)
F2 0.215(3) 0.0788(16) 0.0601(14) 0.0239(11) -0.0393(17) -0.0651(18)
F3 0.0868(18) 0.0700(16) 0.199(3) 0.0396(17) -0.0343(19) -0.0139(13)
N1 0.0475(14) 0.0442(14) 0.0436(14) 0.0013(10) -0.0102(12) -0.0235(11)
N2 0.0502(14) 0.0499(15) 0.0387(13) -0.0014(11) -0.0072(11) -0.0273(12)
O1 0.0687(14) 0.0560(14) 0.0622(14) -0.0064(10) -0.0101(12) -0.0379(12)
O2 0.0519(14) 0.0861(18) 0.0634(15) -0.0082(13) -0.0147(13) -0.0124(13)
O3 0.0616(14) 0.0801(17) 0.0571(14) -0.0166(12) -0.0213(12) -0.0202(12)

loop_
_atom_type_symbol
_atom_type_description
_atom_type_scat_dispersion_real
_atom_type_scat_dispersion_imag
_atom_type_scat_source
C C 0.0033 0.0016 'International Tables Vol C Tables 4.2.6.8 and 6.1.1.4'
H H 0.0000 0.0000 'International Tables Vol C Tables 4.2.6.8 and 6.1.1.4'
N N 0.0061 0.0033 'International Tables Vol C Tables 4.2.6.8 and 6.1.1.4'
O O 0.0106 0.0060 'International Tables Vol C Tables 4.2.6.8 and 6.1.1.4'
F F 0.0171 0.0103 'International Tables Vol C Tables 4.2.6.8 and 6.1.1.4'

loop_
_geom_angle_atom_site_label_1
_geom_angle_atom_site_label_2
_geom_angle_atom_site_label_3
_geom_angle
C6 C1 C2 121.1(3)
C6 C1 H1 119.5
C2 C1 H1 119.5
C3 C2 C1 120.2(4)
C3 C2 H2 119.9
C1 C2 H2 119.9
C2 C3 C4 119.5(4)
C2 C3 H3 120.2
C4 C3 H3 120.2
C3 C4 C5 120.1(4)
C3 C4 H4 120.0
C5 C4 H4 120.0
C6 C5 C4 121.0(4)
C6 C5 H5 119.5
C4 C5 H5 119.5
C1 C6 C5 118.2(3)
C1 C6 C7 121.1(3)
C5 C6 C7 120.7(3)
C6 C7 C8 121.2(3)
C6 C7 C9 121.5(2)
C8 C7 C9 60.2(2)
C6 C7 H7 114.4
C8 C7 H7 114.4
C9 C7 H7 114.4
C28 C8 C7 123.1(3)
C28 C8 C9 122.3(3)
C7 C8 C9 61.31(19)
C28 C8 H8 113.5
C7 C8 H8 113.5
C9 C8 H8 113.5
N1 C9 C10 108.1(2)
N1 C9 C8 117.2(2)
C10 C9 C8 124.6(3)
N1 C9 C7 121.8(2)
C10 C9 C7 119.6(2)
C8 C9 C7 58.52(19)
O1 C10 N2 125.1(3)
O1 C10 C9 130.8(3)
N2 C10 C9 104.1(2)
N1 C11 N2 113.9(2)
N1 C11 C12 123.2(3)
N2 C11 C12 122.8(3)
C17 C12 C13 119.0(3)
C17 C12 C11 121.9(3)
C13 C12 C11 118.9(3)
C14 C13 C12 119.6(3)
C14 C13 H13 120.2
C12 C13 H13 120.2
C15 C14 C13 120.5(3)
C15 C14 H14 119.7
C13 C14 H14 119.7
C14 C15 C16 120.2(3)
C14 C15 H15 119.9
C16 C15 H15 119.9
C15 C16 C17 120.2(3)
C15 C16 H16 119.9
C17 C16 H16 119.9
C16 C17 C12 120.5(3)
C16 C17 H17 119.7
C12 C17 H17 119.7
N2 C18 C19 108.5(2)
N2 C18 C21 113.1(3)
C19 C18 C21 112.6(2)
N2 C18 H18 107.5
C19 C18 H18 107.5
C21 C18 H18 107.5
O2 C19 O3 124.7(3)
O2 C19 C18 124.9(3)
O3 C19 C18 110.4(3)
O3 C20 H20A 109.5
O3 C20 H20B 109.5
H20A C20 H20B 109.5
O3 C20 H20C 109.5
H20A C20 H20C 109.5
H20B C20 H20C 109.5
C22 C21 C18 113.7(2)
C22 C21 H21A 108.8
C18 C21 H21A 108.8
C22 C21 H21B 108.8
C18 C21 H21B 108.8
H21A C21 H21B 107.7
C23 C22 C27 118.0(3)
C23 C22 C21 120.1(3)
C27 C22 C21 121.9(3)
C22 C23 C24 120.3(3)
C22 C23 H23 119.8
C24 C23 H23 119.8
C25 C24 C23 120.8(4)
C25 C24 H24 119.6
C23 C24 H24 119.6
C26 C25 C24 119.5(4)
C26 C25 H25 120.3
C24 C25 H25 120.3
C25 C26 C27 120.2(4)
C25 C26 H26 119.9
C27 C26 H26 119.9
C22 C27 C26 121.1(4)
C22 C27 H27 119.5
C26 C27 H27 119.5
F2 C28 F1 105.8(3)
F2 C28 F3 107.3(3)
F1 C28 F3 105.2(3)
F2 C28 C8 111.0(3)
F1 C28 C8 114.8(3)
F3 C28 C8 112.3(3)
C11 N1 C9 106.3(2)
C10 N2 C11 107.4(2)
C10 N2 C18 120.6(2)
C11 N2 C18 128.4(2)
C19 O3 C20 116.6(3)

loop_
_geom_bond_atom_site_label_1
_geom_bond_atom_site_label_2
_geom_bond_distance
C1 C6 1.374(4)
C1 C2 1.387(5)
C1 H1 0.9300
C2 C3 1.369(6)
C2 H2 0.9300
C3 C4 1.374(6)
C3 H3 0.9300
C4 C5 1.383(5)
C4 H4 0.9300
C5 C6 1.383(5)
C5 H5 0.9300
C6 C7 1.485(4)
C7 C8 1.492(4)
C7 C9 1.534(4)
C7 H7 0.9800
C8 C28 1.491(5)
C8 C9 1.517(4)
C8 H8 0.9800
C9 N1 1.435(4)
C9 C10 1.487(4)
C10 O1 1.220(3)
C10 N2 1.392(4)
C11 N1 1.290(4)
C11 N2 1.421(4)
C11 C12 1.476(4)
C12 C17 1.391(4)
C12 C13 1.399(4)
C13 C14 1.397(4)
C13 H13 0.9300
C14 C15 1.374(5)
C14 H14 0.9300
C15 C16 1.374(5)
C15 H15 0.9300
C16 C17 1.387(4)
C16 H16 0.9300
C17 H17 0.9300
C18 N2 1.453(4)
C18 C19 1.540(4)
C18 C21 1.540(4)
C18 H18 0.9800
C19 O2 1.197(4)
C19 O3 1.331(4)
C20 O3 1.453(4)
C20 H20A 0.9600
C20 H20B 0.9600
C20 H20C 0.9600
C21 C22 1.518(4)
C21 H21A 0.9700
C21 H21B 0.9700
C22 C23 1.376(5)
C22 C27 1.384(4)
C23 C24 1.393(5)
C23 H23 0.9300
C24 C25 1.365(5)
C24 H24 0.9300
C25 C26 1.359(6)
C25 H25 0.9300
C26 C27 1.388(5)
C26 H26 0.9300
C27 H27 0.9300
C28 F2 1.318(4)
C28 F1 1.324(4)
C28 F3 1.340(4)

loop_
_geom_torsion_atom_site_label_1
_geom_torsion_atom_site_label_2
_geom_torsion_atom_site_label_3
_geom_torsion_atom_site_label_4
_geom_torsion
C6 C1 C2 C3 1.0(5)
C1 C2 C3 C4 -0.5(6)
C2 C3 C4 C5 0.0(7)
C3 C4 C5 C6 0.1(7)
C2 C1 C6 C5 -0.9(5)
C2 C1 C6 C7 -178.5(3)
C4 C5 C6 C1 0.3(6)
C4 C5 C6 C7 177.9(3)
C1 C6 C7 C8 -41.2(4)
C5 C6 C7 C8 141.3(3)
C1 C6 C7 C9 -113.1(3)
C5 C6 C7 C9 69.4(4)
C6 C7 C8 C28 137.4(3)
C9 C7 C8 C28 -111.7(3)
C6 C7 C8 C9 -110.9(3)
C28 C8 C9 N1 -134.7(3)
C7 C8 C9 N1 112.3(3)
C28 C8 C9 C10 6.6(4)
C7 C8 C9 C10 -106.4(3)
C28 C8 C9 C7 113.0(3)
C6 C7 C9 N1 5.8(4)
C8 C7 C9 N1 -104.6(3)
C6 C7 C9 C10 -134.9(3)
C8 C7 C9 C10 114.7(3)
C6 C7 C9 C8 110.4(3)
N1 C9 C10 O1 -173.2(3)
C8 C9 C10 O1 42.6(5)
C7 C9 C10 O1 -27.7(5)
N1 C9 C10 N2 3.8(3)
C8 C9 C10 N2 -140.4(3)
C7 C9 C10 N2 149.3(3)
N1 C11 C12 C17 135.0(3)
N2 C11 C12 C17 -41.5(4)
N1 C11 C12 C13 -38.6(4)
N2 C11 C12 C13 144.9(3)
C17 C12 C13 C14 1.3(4)
C11 C12 C13 C14 175.1(3)
C12 C13 C14 C15 -0.4(5)
C13 C14 C15 C16 -0.5(6)
C14 C15 C16 C17 0.4(5)
C15 C16 C17 C12 0.6(5)
C13 C12 C17 C16 -1.4(5)
C11 C12 C17 C16 -175.0(3)
N2 C18 C19 O2 17.4(4)
C21 C18 C19 O2 143.3(3)
N2 C18 C19 O3 -163.7(2)
C21 C18 C19 O3 -37.8(3)
N2 C18 C21 C22 -51.6(3)
C19 C18 C21 C22 -175.0(3)
C18 C21 C22 C23 94.7(4)
C18 C21 C22 C27 -84.3(4)
C27 C22 C23 C24 1.4(5)
C21 C22 C23 C24 -177.7(3)
C22 C23 C24 C25 1.1(5)
C23 C24 C25 C26 -1.8(6)
C24 C25 C26 C27 0.0(6)
C23 C22 C27 C26 -3.2(5)
C21 C22 C27 C26 175.9(3)
C25 C26 C27 C22 2.5(6)
C7 C8 C28 F2 -105.2(4)
C9 C8 C28 F2 -179.8(3)
C7 C8 C28 F1 14.6(5)
C9 C8 C28 F1 -59.9(4)
C7 C8 C28 F3 134.7(3)
C9 C8 C28 F3 60.2(4)
N2 C11 N1 C9 0.7(3)
C12 C11 N1 C9 -176.1(3)
C10 C9 N1 C11 -2.8(3)
C8 C9 N1 C11 144.4(3)
C7 C9 N1 C11 -147.4(3)
O1 C10 N2 C11 173.9(3)
C9 C10 N2 C11 -3.3(3)
O1 C10 N2 C18 13.7(4)
C9 C10 N2 C18 -163.5(2)
N1 C11 N2 C10 1.8(3)
C12 C11 N2 C10 178.6(3)
N1 C11 N2 C18 160.0(3)
C12 C11 N2 C18 -23.2(4)
C19 C18 N2 C10 59.4(3)
C21 C18 N2 C10 -66.2(3)
C19 C18 N2 C11 -96.3(3)
C21 C18 N2 C11 138.1(3)
O2 C19 O3 C20 0.1(5)
C18 C19 O3 C20 -178.8(3)
